data_1553671
loop_
_publ_author_name
'Zhang, Xiaohong'
'Shi, Jun'
'Shen, Guangyu'
'Gou, Fei'
'Cheng, Jinghui'
'Zhou, Xiangge'
'Xiang, Haifeng'

_publ_section_title
;
 Non-conjugated fluorescent molecular cages of salicylaldehyde-based
 tri-Schiff bases: AIE, enantiomers, mechanochromism, anion hosts/probes,
 and cell imaging properties
;
_journal_issue 6
_journal_name_full 'Materials Chemistry Frontiers'
_journal_page_first 1041
_journal_paper_doi 10.1039/C7QM00097A
_journal_volume 1
_journal_year 2017
_chemical_formula_moiety 'C39 H54 N4 O3'
_chemical_formula_sum 'C39 H54 N4 O3'
_chemical_formula_weight 626.86
_space_group_crystal_system triclinic
_space_group_IT_number 2
_space_group_name_Hall '-P 1'
_space_group_name_H-M_alt 'P -1'
_atom_sites_solution_hydrogens geom
_atom_sites_solution_primary direct
_audit_creation_date 2016-09-18
_audit_creation_method
;
Olex2 1.2
(compiled 2016.09.09 svn.r3337 for OlexSys, GUI svn.r5227)
;
_audit_update_record
;
2016-09-18 deposited with the CCDC.
2017-04-10 downloaded from the CCDC.
;
_cell_angle_alpha 82.005(2)
_cell_angle_beta 79.707(2)
_cell_angle_gamma 86.311(2)
_cell_formula_units_Z 4
_cell_length_a 12.9272(4)
_cell_length_b 13.0256(4)
_cell_length_c 23.4928(6)
_cell_measurement_reflns_used 6262
_cell_measurement_temperature 293
_cell_measurement_theta_max 72.1550
_cell_measurement_theta_min 4.7570
_cell_volume 3851.2(2)
_computing_cell_refinement
;
CrysAlisPro, Agilent Technologies,
Version 1.171.37.35 (release 13-08-2014 CrysAlis171 .NET)
(compiled Aug 13 2014,18:06:01)
;
_computing_data_collection
;
CrysAlisPro, Agilent Technologies,
Version 1.171.37.35 (release 13-08-2014 CrysAlis171 .NET)
(compiled Aug 13 2014,18:06:01)
;
_computing_data_reduction
;
CrysAlisPro, Agilent Technologies,
Version 1.171.37.35 (release 13-08-2014 CrysAlis171 .NET)
(compiled Aug 13 2014,18:06:01)
;
_computing_molecular_graphics 'Olex2 (Dolomanov et al., 2009)'
_computing_publication_material 'Olex2 (Dolomanov et al., 2009)'
_computing_structure_refinement 'ShelXL (Sheldrick, 2015)'
_computing_structure_solution 'ShelXT (Sheldrick, 2015)'
_diffrn_ambient_temperature 293
_diffrn_detector 'CCD plate'
_diffrn_detector_area_resol_mean 15.9595
_diffrn_detector_type EosS2
_diffrn_measured_fraction_theta_full 0.999
_diffrn_measured_fraction_theta_max 0.980
_diffrn_measurement_details
;
#__ type_ start__ end____ width___ exp.time_
  1 omega   23.00   89.00   1.0000    1.5700
omega____ theta____ kappa____ phi______ frames
    -       36.0421 -125.0000 -150.0000 66

#__ type_ start__ end____ width___ exp.time_
  2 omega   17.00  105.00   1.0000    1.5700
omega____ theta____ kappa____ phi______ frames
    -       36.0421   38.0000  150.0000 88

#__ type_ start__ end____ width___ exp.time_
  3 omega   19.00  103.00   1.0000    1.5700
omega____ theta____ kappa____ phi______ frames
    -       36.0421   57.0000 -120.0000 84

#__ type_ start__ end____ width___ exp.time_
  4 omega   19.00  103.00   1.0000    1.5700
omega____ theta____ kappa____ phi______ frames
    -       36.0421   57.0000    0.0000 84

#__ type_ start__ end____ width___ exp.time_
  5 omega   14.00  103.00   1.0000    1.5700
omega____ theta____ kappa____ phi______ frames
    -       36.0421   69.0000  -87.0000 89

#__ type_ start__ end____ width___ exp.time_
  6 omega  -33.00   55.00   1.0000    1.5700
omega____ theta____ kappa____ phi______ frames
    -       36.0421  -38.0000  150.0000 88

#__ type_ start__ end____ width___ exp.time_
  7 omega    1.00   75.00   1.0000    1.5700
omega____ theta____ kappa____ phi______ frames
    -       36.0421  -99.0000   60.0000 74

#__ type_ start__ end____ width___ exp.time_
  8 omega    1.00   75.00   1.0000    1.5700
omega____ theta____ kappa____ phi______ frames
    -       36.0421  -99.0000  -90.0000 74

#__ type_ start__ end____ width___ exp.time_
  9 omega   19.00  103.00   1.0000    1.5700
omega____ theta____ kappa____ phi______ frames
    -       36.0421   57.0000  -60.0000 84

#__ type_ start__ end____ width___ exp.time_
 10 omega    9.00  104.00   1.0000    1.5700
omega____ theta____ kappa____ phi______ frames
    -       36.0421   77.0000   30.0000 95

#__ type_ start__ end____ width___ exp.time_
 11 omega   40.00   98.00   1.0000    6.2700
omega____ theta____ kappa____ phi______ frames
    -      108.0000  -45.0000 -120.0000 58

#__ type_ start__ end____ width___ exp.time_
 12 omega   40.00   98.00   1.0000    6.2700
omega____ theta____ kappa____ phi______ frames
    -      108.0000  -45.0000   30.0000 58

#__ type_ start__ end____ width___ exp.time_
 13 omega   39.00  109.00   1.0000    6.2700
omega____ theta____ kappa____ phi______ frames
    -      108.0000  -94.0000   60.0000 70

#__ type_ start__ end____ width___ exp.time_
 14 omega   38.00   91.00   1.0000    6.2700
omega____ theta____ kappa____ phi______ frames
    -      108.0000  -30.0000   90.0000 53

#__ type_ start__ end____ width___ exp.time_
 15 omega   40.00   65.00   1.0000    6.2700
omega____ theta____ kappa____ phi______ frames
    -      108.0000  -77.0000  -60.0000 25
;
_diffrn_measurement_device 'four-circle diffractometer'
_diffrn_measurement_device_type 'New Gemini, Dual, Cu at zero, EosS2'
_diffrn_measurement_method '\w scans'
_diffrn_orient_matrix_UB_11 0.0976428000
_diffrn_orient_matrix_UB_12 -0.0084262000
_diffrn_orient_matrix_UB_13 -0.0477345000
_diffrn_orient_matrix_UB_21 -0.0518189000
_diffrn_orient_matrix_UB_22 -0.0849889000
_diffrn_orient_matrix_UB_23 -0.0235242000
_diffrn_orient_matrix_UB_31 -0.0497850000
_diffrn_orient_matrix_UB_32 0.0834573000
_diffrn_orient_matrix_UB_33 -0.0410333000
_diffrn_radiation_monochromator graphite
_diffrn_radiation_probe x-ray
_diffrn_radiation_type CuK\a
_diffrn_radiation_wavelength 1.54184
_diffrn_reflns_av_R_equivalents 0.0365
_diffrn_reflns_av_unetI/netI 0.0302
_diffrn_reflns_Laue_measured_fraction_full 0.999
_diffrn_reflns_Laue_measured_fraction_max 0.980
_diffrn_reflns_limit_h_max 12
_diffrn_reflns_limit_h_min -15
_diffrn_reflns_limit_k_max 16
_diffrn_reflns_limit_k_min -15
_diffrn_reflns_limit_l_max 25
_diffrn_reflns_limit_l_min -29
_diffrn_reflns_number 42357
_diffrn_reflns_point_group_measured_fraction_full 0.999
_diffrn_reflns_point_group_measured_fraction_max 0.980
_diffrn_reflns_theta_full 67.684
_diffrn_reflns_theta_max 72.330
_diffrn_reflns_theta_min 4.755
_diffrn_source 'Enhance (Cu) X-ray Source'
_exptl_absorpt_coefficient_mu 0.534
_exptl_absorpt_correction_T_max 1.00000
_exptl_absorpt_correction_T_min 0.55727
_exptl_absorpt_correction_type multi-scan
_exptl_absorpt_process_details
;
CrysAlisPro, Agilent Technologies,
Version 1.171.37.35 (release 13-08-2014 CrysAlis171 .NET)
(compiled Aug 13 2014,18:06:01)
Empirical absorption correction using spherical harmonics,
 implemented in SCALE3 ABSPACK scaling algorithm.
;
_exptl_crystal_colour 'clear yellowish yellow'
_exptl_crystal_colour_lustre clear
_exptl_crystal_colour_modifier yellowish
_exptl_crystal_colour_primary yellow
_exptl_crystal_density_diffrn 1.081
_exptl_crystal_description block
_exptl_crystal_F_000 1360
_exptl_crystal_size_max 0.8
_exptl_crystal_size_mid 0.7
_exptl_crystal_size_min 0.5
_refine_diff_density_max 0.452
_refine_diff_density_min -0.304
_refine_diff_density_rms 0.067
_refine_ls_extinction_method none
_refine_ls_goodness_of_fit_ref 1.038
_refine_ls_hydrogen_treatment constr
_refine_ls_matrix_type full
_refine_ls_number_parameters 853
_refine_ls_number_reflns 14910
_refine_ls_number_restraints 2
_refine_ls_restrained_S_all 1.038
_refine_ls_R_factor_all 0.0882
_refine_ls_R_factor_gt 0.0752
_refine_ls_shift/su_max 0.000
_refine_ls_shift/su_mean 0.000
_refine_ls_structure_factor_coef Fsqd
_refine_ls_weighting_details 'w=1/[\s^2^(Fo^2^)+(0.1430P)^2^+0.6100P] where P=(Fo^2^+2Fc^2^)/3'
_refine_ls_weighting_scheme calc
_refine_ls_wR_factor_gt 0.2199
_refine_ls_wR_factor_ref 0.2383
_reflns_Friedel_coverage 0.000
_reflns_number_gt 11557
_reflns_number_total 14910
_reflns_threshold_expression 'I > 2\s(I)'
_cod_data_source_file c7qm00097a2.cif
_cod_data_source_block zxg-zxh
_cod_depositor_comments
;

2022-03-18
Z value and formula fixed to values more according to usual
chemical conventions.                 miguel
;
_cod_original_formula_sum 'C78 H108 N8 O6'
_cod_original_formula_weight 1253.72
_cod_original_formula_moiety '2(C39 H54 N4 O3)'
_cod_original_formula_units_Z 2
_cod_original_cell_volume 3851.16(19)
_cod_database_code 1553671
_shelx_space_group_comment
;
The symmetry employed for this shelxl refinement is uniquely defined
by the following loop, which should always be used as a source of
symmetry information in preference to the above space-group names.
They are only intended as comments.
;
_reflns_odcompleteness_completeness 61.36
_reflns_odcompleteness_iscentric 1
_reflns_odcompleteness_theta 66.97
_olex2_refinement_description
;
1. Fixed Uiso
 At 1.2 times of:
  All C(H) groups, All C(H,H) groups
 At 1.5 times of:
  All C(H,H,H) groups, All O(H) groups
2. Rigid bond restraints
 N009, C00Q
 with sigma for 1-2 distances of 0.002 and sigma for 1-3 distances of 0.001
 C00F, C00N
 with sigma for 1-2 distances of 0.002 and sigma for 1-3 distances of 0.001
3.a Secondary CH2 refined with riding coordinates:
 C00Q(H00A,H00B), C00R(H00C,H00D), C00Z(H00E,H00G), C010(H01A,H01B), C014(H01M,
 H01N), C019(H01C,H01D), C01A(H01O,H01P), C01D(H01R,H01S), C01E(H01G,H01H),
 C01J(H01T,H01U), C01O(H01X,H01Y), C01U(H0AA,H)
3.b Aromatic/amide H refined with riding coordinates:
 C00F(H00F), C00K(H00K), C00M(H00M), C00O(H00O), C00S(H00S), C00V(H00V),
 C012(H012), C017(H017), C01B(H01E), C01C(H01F), C01F(H01I), C01G(H01J),
 C01H(H01K), C01K(H01W), C01L(H01L), C01Q(H01Q), C01R(H01Z), C01S(H01),
 C01V(H01V), C01W(H1AA), C01X(H2AA), C01Z(H3AA), C025(H025), C028(H028)
3.c Idealised Me refined as rotating group:
 C020(H02Z,HA,HB), C021(H02A,H02B,H02C), C022(H02D,H02E,H02F), C024(H02,HC,HD),
  C026(H4AA,HE,HF), C027(H5AA,HG,HH), C029(H02G,H02H,H02I), C02A(H6AA,HI,HJ),
 C02B(H7AA,HK,HL), C02C(H8AA,HM,HN), C02D(H02J,H02K,H02L), C02E(H9AA,HO,HP),
 C02F(H02M,H02N,H02O), C02G(H02P,H02Q,H02R), C02H(H02S,H02T,H02U), C02I(H02V,
 H02W,H02X), C02J(H0BA,HQ,HR), C02K(H02Y,HS,HT)
3.d Idealised tetrahedral OH refined as rotating group:
 O001(H001), O002(H002), O003(H003), O004(H004), O006(H006), O007(H007)
;
_shelx_shelxl_version_number 2014/7
_olex2_date_sample_data_collection 2016-06-23
_olex2_submission_special_instructions 'No special instructions were received'

loop_
_space_group_symop_operation_xyz
'x, y, z'
'-x, -y, -z'

loop_
_atom_site_label
_atom_site_type_symbol
_atom_site_fract_x
_atom_site_fract_y
_atom_site_fract_z
_atom_site_U_iso_or_equiv
_atom_site_adp_type
_atom_site_occupancy
_atom_site_site_symmetry_order
_atom_site_calc_flag
_atom_site_refinement_flags_posn
_atom_site_refinement_flags_adp
O001 O -0.22768(14) 0.39555(13) 0.88550(7) 0.0744(4) Uani 1 1 d . .
H001 H -0.2364 0.3421 0.8725 0.112 Uiso 1 1 calc GR .
O002 O 0.21705(13) 0.12234(12) 0.92916(9) 0.0761(5) Uani 1 1 d . .
H002 H 0.1568 0.1027 0.9333 0.114 Uiso 1 1 calc GR .
O003 O 0.63701(12) 1.01658(13) 0.61123(7) 0.0711(4) Uani 1 1 d . .
H003 H 0.5736 1.0305 0.6147 0.107 Uiso 1 1 calc GR .
O004 O 0.07936(15) 0.17705(13) 0.65662(7) 0.0749(4) Uani 1 1 d . .
H004 H 0.0662 0.1302 0.6837 0.112 Uiso 1 1 calc GR .
N005 N -0.10038(13) 0.04038(13) 0.85759(7) 0.0567(4) Uani 1 1 d . .
O006 O 0.24213(15) 0.76505(15) 0.79477(8) 0.0833(5) Uani 1 1 d . .
H006 H 0.2306 0.7624 0.7618 0.125 Uiso 1 1 calc GR .
O007 O 0.53718(16) 0.53738(13) 0.57275(9) 0.0816(5) Uani 1 1 d . .
H007 H 0.5193 0.5937 0.5563 0.122 Uiso 1 1 calc GR .
N008 N 0.32152(13) 0.87119(13) 0.58766(8) 0.0588(4) Uani 1 1 d . .
N009 N 0.01610(14) 0.13437(14) 0.93939(7) 0.0600(4) Uani 1 1 d . U
N00A N 0.08657(15) 0.06689(15) 0.75634(8) 0.0669(5) Uani 1 1 d . .
N00B N -0.19763(16) 0.25346(15) 0.81716(9) 0.0682(5) Uani 1 1 d . .
N00C N 0.52048(15) 0.73845(15) 0.54778(9) 0.0683(5) Uani 1 1 d . .
N00D N 0.26201(18) 0.70929(17) 0.69311(9) 0.0771(5) Uani 1 1 d . .
N00E N 0.44074(15) 0.99929(17) 0.65127(10) 0.0751(5) Uani 1 1 d . .
C00F C 0.02279(17) 0.23041(16) 0.92071(9) 0.0576(4) Uani 1 1 d . U
H00F H -0.0385 0.2698 0.9163 0.069 Uiso 1 1 calc R .
C00G C -0.15476(16) 0.45191(17) 0.84747(9) 0.0591(5) Uani 1 1 d . .
C00H C 0.21800(17) 0.22536(16) 0.91113(9) 0.0601(5) Uani 1 1 d . .
C00I C 0.13358(16) 0.24991(16) 0.67316(9) 0.0596(5) Uani 1 1 d . .
C00J C -0.13009(17) 0.54891(17) 0.86007(10) 0.0632(5) Uani 1 1 d . .
C00K C 0.58336(17) 0.74380(16) 0.58254(10) 0.0630(5) Uani 1 1 d . .
H00K H 0.6021 0.8090 0.5880 0.076 Uiso 1 1 calc R .
C00L C -0.10491(16) 0.41147(18) 0.79684(9) 0.0628(5) Uani 1 1 d . .
C00M C 0.34783(19) 0.66089(17) 0.70207(10) 0.0670(5) Uani 1 1 d . .
H00M H 0.3884 0.6291 0.6721 0.080 Uiso 1 1 calc R .
C00N C 0.12304(17) 0.28116(16) 0.90593(9) 0.0571(4) Uani 1 1 d . U
C00O C 0.13611(18) 0.13933(19) 0.76884(10) 0.0660(5) Uani 1 1 d . .
H00O H 0.1565 0.1322 0.8052 0.079 Uiso 1 1 calc R .
C00P C 0.16249(17) 0.23348(18) 0.72849(9) 0.0619(5) Uani 1 1 d . .
C00Q C -0.08674(18) 0.08873(18) 0.95370(9) 0.0643(5) Uani 1 1 d . U
H00A H -0.1406 0.1417 0.9461 0.077 Uiso 1 1 calc R .
H00B H -0.1007 0.0622 0.9949 0.077 Uiso 1 1 calc R .
C00R C -0.09143(18) 0.00167(17) 0.91812(9) 0.0630(5) Uani 1 1 d . .
H00C H -0.0284 -0.0428 0.9187 0.076 Uiso 1 1 calc R .
H00D H -0.1514 -0.0398 0.9357 0.076 Uiso 1 1 calc R .
C00S C -0.12854(18) 0.30996(19) 0.78437(10) 0.0667(5) Uani 1 1 d . .
H00S H -0.0914 0.2854 0.7509 0.080 Uiso 1 1 calc R .
C00T C 0.32890(18) 0.70582(16) 0.80330(10) 0.0650(5) Uani 1 1 d . .
C00U C 0.65845(18) 0.95957(16) 0.66055(10) 0.0616(5) Uani 1 1 d . .
C00V C 0.1232(2) 0.38715(17) 0.88575(10) 0.0666(5) Uani 1 1 d . .
H00V H 0.0604 0.4243 0.8820 0.080 Uiso 1 1 calc R .
C00W C 0.62801(18) 0.65264(17) 0.61451(10) 0.0651(5) Uani 1 1 d . .
C00X C 0.60341(17) 0.55185(17) 0.60887(10) 0.0619(5) Uani 1 1 d . .
C00Y C 0.38434(19) 0.65372(16) 0.75760(10) 0.0662(5) Uani 1 1 d . .
C00Z C -0.0543(2) -0.03316(16) 0.81778(11) 0.0701(6) Uani 1 1 d . .
H00E H -0.0875 -0.0216 0.7834 0.084 Uiso 1 1 calc R .
H00G H -0.0688 -0.1031 0.8367 0.084 Uiso 1 1 calc R .
C010 C -0.20895(18) 0.06790(19) 0.85149(11) 0.0683(5) Uani 1 1 d . .
H01A H -0.2463 0.0902 0.8876 0.082 Uiso 1 1 calc R .
H01B H -0.2422 0.0069 0.8450 0.082 Uiso 1 1 calc R .
C011 C 0.16090(19) 0.34026(18) 0.63448(10) 0.0671(5) Uani 1 1 d . .
C012 C 0.46514(19) 0.9452(2) 0.69634(11) 0.0723(6) Uani 1 1 d . .
H012 H 0.4117 0.9180 0.7254 0.087 Uiso 1 1 calc R .
C013 C 0.31506(19) 0.27475(19) 0.89677(12) 0.0712(6) Uani 1 1 d . .
C014 C 0.48033(19) 0.83288(19) 0.51728(10) 0.0716(6) Uani 1 1 d . .
H01M H 0.5033 0.8333 0.4756 0.086 Uiso 1 1 calc R .
H01N H 0.5095 0.8921 0.5287 0.086 Uiso 1 1 calc R .
C015 C 0.36276(19) 0.69725(17) 0.85732(10) 0.0663(5) Uani 1 1 d . .
C016 C 0.76353(19) 0.93496(17) 0.66673(11) 0.0683(5) Uani 1 1 d . .
C017 C 0.4749(2) 0.59392(18) 0.76546(11) 0.0738(6) Uani 1 1 d . .
H017 H 0.5119 0.5598 0.7354 0.089 Uiso 1 1 calc R .
C018 C -0.1791(2) 0.59025(19) 0.91738(11) 0.0720(6) Uani 1 1 d . .
C019 C 0.0632(2) -0.02415(19) 0.79915(12) 0.0773(6) Uani 1 1 d . .
H01C H 0.0952 -0.0191 0.8329 0.093 Uiso 1 1 calc R .
H01D H 0.0929 -0.0859 0.7825 0.093 Uiso 1 1 calc R .
C01A C 0.3144(2) 0.98318(19) 0.58803(13) 0.0764(6) Uani 1 1 d . .
H01O H 0.2455 1.0092 0.5805 0.092 Uiso 1 1 calc R .
H01P H 0.3663 1.0147 0.5565 0.092 Uiso 1 1 calc R .
C01B C 0.3096(2) 0.3802(2) 0.87778(12) 0.0782(7) Uani 1 1 d . .
H01E H 0.3720 0.4153 0.8687 0.094 Uiso 1 1 calc R .
C01C C 0.2172(2) 0.43609(18) 0.87148(11) 0.0751(6) Uani 1 1 d . .
H01F H 0.2184 0.5065 0.8577 0.090 Uiso 1 1 calc R .
C01D C 0.3622(2) 0.8433(2) 0.53004(10) 0.0725(6) Uani 1 1 d . .
H01R H 0.3384 0.8957 0.5011 0.087 Uiso 1 1 calc R .
H01S H 0.3335 0.7780 0.5264 0.087 Uiso 1 1 calc R .
C01E C -0.2186(2) 0.1532(2) 0.80177(12) 0.0767(6) Uani 1 1 d . .
H01G H -0.1691 0.1385 0.7674 0.092 Uiso 1 1 calc R .
H01H H -0.2890 0.1553 0.7925 0.092 Uiso 1 1 calc R .
C01F C -0.0548(2) 0.6026(2) 0.81931(12) 0.0780(6) Uani 1 1 d . .
H01I H -0.0368 0.6673 0.8260 0.094 Uiso 1 1 calc R .
C01G C 0.2174(2) 0.3081(2) 0.74613(12) 0.0791(7) Uani 1 1 d . .
H01J H 0.2371 0.2971 0.7828 0.095 Uiso 1 1 calc R .
C01H C -0.0296(2) 0.4691(2) 0.75788(11) 0.0781(7) Uani 1 1 d . .
H01K H 0.0042 0.4431 0.7242 0.094 Uiso 1 1 calc R .
C01I C 0.5746(2) 0.92381(19) 0.70431(11) 0.0721(6) Uani 1 1 d . .
C01J C 0.33118(19) 1.0161(2) 0.64379(14) 0.0826(7) Uani 1 1 d . .
H01T H 0.3110 1.0891 0.6441 0.099 Uiso 1 1 calc R .
H01U H 0.2867 0.9771 0.6762 0.099 Uiso 1 1 calc R .
C01K C 0.4534(2) 0.63674(19) 0.86271(12) 0.0758(6) Uani 1 1 d . .
H01W H 0.4781 0.6299 0.8979 0.091 Uiso 1 1 calc R .
C01L C 0.2149(2) 0.4118(2) 0.65516(13) 0.0818(7) Uani 1 1 d . .
H01L H 0.2336 0.4728 0.6309 0.098 Uiso 1 1 calc R .
C01M C 0.64587(19) 0.46465(18) 0.64116(11) 0.0674(5) Uani 1 1 d . .
C01N C 0.85627(19) 0.9677(2) 0.61740(13) 0.0765(6) Uani 1 1 d . .
C01O C 0.21993(18) 0.8261(2) 0.61003(12) 0.0759(6) Uani 1 1 d . .
H01X H 0.1805 0.8294 0.5783 0.091 Uiso 1 1 calc R .
H01Y H 0.1808 0.8670 0.6388 0.091 Uiso 1 1 calc R .
C01P C 0.3053(2) 0.7554(2) 0.90688(11) 0.0782(6) Uani 1 1 d . .
C01Q C -0.0055(2) 0.5635(3) 0.76912(13) 0.0925(8) Uani 1 1 d . .
H01Q H 0.0445 0.6021 0.7429 0.111 Uiso 1 1 calc R .
C01R C 0.5095(2) 0.5856(2) 0.81771(13) 0.0829(7) Uani 1 1 d . .
H01Z H 0.5702 0.5459 0.8232 0.099 Uiso 1 1 calc R .
C01S C 0.6971(2) 0.6668(2) 0.65149(14) 0.0841(7) Uani 1 1 d . .
H01 H 0.7142 0.7335 0.6552 0.101 Uiso 1 1 calc R .
C01T C 0.6175(2) 0.35420(19) 0.63709(13) 0.0789(7) Uani 1 1 d . .
C01U C 0.2289(2) 0.7153(2) 0.63739(12) 0.0810(7) Uani 1 1 d . .
H0AA H 0.1614 0.6838 0.6424 0.097 Uiso 1 1 calc R .
H H 0.2795 0.6769 0.6118 0.097 Uiso 1 1 calc R .
C01V C 0.2425(2) 0.3971(2) 0.71015(14) 0.0896(8) Uani 1 1 d . .
H01V H 0.2779 0.4478 0.7223 0.108 Uiso 1 1 calc R .
C01W C 0.5950(3) 0.8647(2) 0.75541(12) 0.0913(8) Uani 1 1 d . .
H1AA H 0.5398 0.8413 0.7845 0.110 Uiso 1 1 calc R .
C01X C 0.7790(3) 0.8758(2) 0.71872(14) 0.0881(8) Uani 1 1 d . .
H2AA H 0.8477 0.8585 0.7244 0.106 Uiso 1 1 calc R .
C01Y C 0.1312(3) 0.3580(2) 0.57354(12) 0.0908(8) Uani 1 1 d . .
C01Z C 0.7141(2) 0.4842(2) 0.67677(13) 0.0836(7) Uani 1 1 d . .
H3AA H 0.7441 0.4281 0.6980 0.100 Uiso 1 1 calc R .
C020 C 0.1880(2) 0.7283(3) 0.92123(13) 0.0919(8) Uani 1 1 d . .
H02Z H 0.1551 0.7514 0.8879 0.138 Uiso 1 1 calc GR .
HA H 0.1536 0.7620 0.9537 0.138 Uiso 1 1 calc GR .
HB H 0.1827 0.6545 0.9309 0.138 Uiso 1 1 calc GR .
C021 C -0.1465(3) 0.5162(3) 0.96826(12) 0.1023(10) Uani 1 1 d . .
H02A H -0.1734 0.4490 0.9688 0.153 Uiso 1 1 calc GR .
H02B H -0.1747 0.5426 1.0043 0.153 Uiso 1 1 calc GR .
H02C H -0.0712 0.5107 0.9636 0.153 Uiso 1 1 calc GR .
C022 C -0.2996(2) 0.5986(3) 0.92368(16) 0.1000(9) Uani 1 1 d . .
H02D H -0.3194 0.6480 0.8928 0.150 Uiso 1 1 calc GR .
H02E H -0.3292 0.6209 0.9606 0.150 Uiso 1 1 calc GR .
H02F H -0.3255 0.5320 0.9216 0.150 Uiso 1 1 calc GR .
C023 C 0.4196(2) 0.2138(3) 0.90105(18) 0.0993(10) Uani 1 1 d . .
C024 C 0.6689(3) 0.2743(2) 0.67885(16) 0.1043(10) Uani 1 1 d . .
H02 H 0.7439 0.2801 0.6702 0.156 Uiso 1 1 calc GR .
HC H 0.6514 0.2058 0.6742 0.156 Uiso 1 1 calc GR .
HD H 0.6436 0.2870 0.7183 0.156 Uiso 1 1 calc GR .
C025 C 0.7402(3) 0.5830(2) 0.68250(16) 0.0976(9) Uani 1 1 d . .
H025 H 0.7866 0.5926 0.7072 0.117 Uiso 1 1 calc R .
C026 C 0.8457(3) 0.9198(3) 0.56269(16) 0.1042(10) Uani 1 1 d . .
H4AA H 0.8523 0.8456 0.5706 0.156 Uiso 1 1 calc GR .
HE H 0.9000 0.9442 0.5311 0.156 Uiso 1 1 calc GR .
HF H 0.7781 0.9396 0.5522 0.156 Uiso 1 1 calc GR .
C027 C 0.8561(2) 1.0856(2) 0.60363(18) 0.1037(10) Uani 1 1 d . .
H5AA H 0.7915 1.1107 0.5909 0.156 Uiso 1 1 calc GR .
HG H 0.9143 1.1052 0.5733 0.156 Uiso 1 1 calc GR .
HH H 0.8625 1.1152 0.6380 0.156 Uiso 1 1 calc GR .
C028 C 0.6973(3) 0.8411(3) 0.76267(15) 0.1051(11) Uani 1 1 d . .
H028 H 0.7118 0.8022 0.7968 0.126 Uiso 1 1 calc R .
C029 C -0.1437(3) 0.6980(3) 0.92089(17) 0.1081(10) Uani 1 1 d . .
H02G H -0.0692 0.6953 0.9205 0.162 Uiso 1 1 calc GR .
H02H H -0.1797 0.7219 0.9563 0.162 Uiso 1 1 calc GR .
H02I H -0.1599 0.7449 0.8881 0.162 Uiso 1 1 calc GR .
C02A C 0.6627(4) 0.3290(2) 0.57482(15) 0.1149(13) Uani 1 1 d . .
H6AA H 0.6278 0.3730 0.5471 0.172 Uiso 1 1 calc GR .
HI H 0.6515 0.2578 0.5724 0.172 Uiso 1 1 calc GR .
HJ H 0.7367 0.3407 0.5663 0.172 Uiso 1 1 calc GR .
C02B C 0.3128(3) 0.8723(2) 0.88854(18) 0.1094(11) Uani 1 1 d . .
H7AA H 0.3854 0.8900 0.8800 0.164 Uiso 1 1 calc GR .
HK H 0.2765 0.9085 0.9197 0.164 Uiso 1 1 calc GR .
HL H 0.2813 0.8920 0.8544 0.164 Uiso 1 1 calc GR .
C02C C 0.3513(3) 0.7266(3) 0.96275(14) 0.1122(11) Uani 1 1 d . .
H8AA H 0.3475 0.6532 0.9746 0.168 Uiso 1 1 calc GR .
HM H 0.3119 0.7629 0.9930 0.168 Uiso 1 1 calc GR .
HN H 0.4234 0.7456 0.9558 0.168 Uiso 1 1 calc GR .
C02D C 0.4182(3) 0.1547(4) 0.9628(2) 0.1318(15) Uani 1 1 d . .
H02J H 0.4025 0.2026 0.9910 0.198 Uiso 1 1 calc GR .
H02K H 0.4859 0.1210 0.9652 0.198 Uiso 1 1 calc GR .
H02L H 0.3655 0.1036 0.9705 0.198 Uiso 1 1 calc GR .
C02E C 0.9626(3) 0.9329(3) 0.6343(2) 0.1175(12) Uani 1 1 d . .
H9AA H 0.9709 0.9636 0.6680 0.176 Uiso 1 1 calc GR .
HO H 1.0176 0.9545 0.6024 0.176 Uiso 1 1 calc GR .
HP H 0.9663 0.8587 0.6431 0.176 Uiso 1 1 calc GR .
C02F C 0.1820(4) 0.2707(3) 0.53884(14) 0.1317(16) Uani 1 1 d . .
H02M H 0.2559 0.2642 0.5403 0.198 Uiso 1 1 calc GR .
H02N H 0.1722 0.2869 0.4990 0.198 Uiso 1 1 calc GR .
H02O H 0.1498 0.2065 0.5555 0.198 Uiso 1 1 calc GR .
C02G C 0.1744(4) 0.4605(3) 0.53902(18) 0.1345(15) Uani 1 1 d . .
H02P H 0.1441 0.5176 0.5590 0.202 Uiso 1 1 calc GR .
H02Q H 0.1563 0.4689 0.5007 0.202 Uiso 1 1 calc GR .
H02R H 0.2495 0.4587 0.5359 0.202 Uiso 1 1 calc GR .
C02H C 0.0117(3) 0.3637(3) 0.57853(19) 0.1221(13) Uani 1 1 d . .
H02S H -0.0173 0.3042 0.6037 0.183 Uiso 1 1 calc GR .
H02T H -0.0065 0.3650 0.5406 0.183 Uiso 1 1 calc GR .
H02U H -0.0163 0.4257 0.5945 0.183 Uiso 1 1 calc GR .
C02I C 0.4380(3) 0.1385(3) 0.8542(2) 0.1266(15) Uani 1 1 d . .
H02V H 0.3769 0.0984 0.8579 0.190 Uiso 1 1 calc GR .
H02W H 0.4979 0.0929 0.8596 0.190 Uiso 1 1 calc GR .
H02X H 0.4508 0.1777 0.8160 0.190 Uiso 1 1 calc GR .
C02J C 0.4999(3) 0.3422(3) 0.6526(2) 0.1342(16) Uani 1 1 d . .
H0BA H 0.4754 0.3582 0.6915 0.201 Uiso 1 1 calc GR .
HQ H 0.4839 0.2720 0.6503 0.201 Uiso 1 1 calc GR .
HR H 0.4655 0.3887 0.6257 0.201 Uiso 1 1 calc GR .
C02K C 0.5124(3) 0.2864(3) 0.8882(3) 0.1445(19) Uani 1 1 d . .
H02Y H 0.5206 0.3182 0.8484 0.217 Uiso 1 1 calc GR .
HS H 0.5757 0.2471 0.8946 0.217 Uiso 1 1 calc GR .
HT H 0.4990 0.3392 0.9136 0.217 Uiso 1 1 calc GR .

loop_
_atom_site_aniso_label
_atom_site_aniso_U_11
_atom_site_aniso_U_22
_atom_site_aniso_U_33
_atom_site_aniso_U_23
_atom_site_aniso_U_13
_atom_site_aniso_U_12
O001 0.0786(10) 0.0725(10) 0.0660(9) -0.0064(7) 0.0083(8) -0.0214(8)
O002 0.0670(9) 0.0557(8) 0.1044(13) 0.0037(8) -0.0208(9) -0.0085(7)
O003 0.0610(8) 0.0732(9) 0.0746(10) 0.0053(7) -0.0096(7) -0.0068(7)
O004 0.0962(12) 0.0668(9) 0.0647(9) -0.0043(7) -0.0186(8) -0.0232(8)
N005 0.0623(9) 0.0531(8) 0.0542(9) -0.0010(7) -0.0095(7) -0.0136(7)
O006 0.0857(11) 0.0818(11) 0.0763(11) -0.0049(9) -0.0077(9) 0.0132(9)
O007 0.0982(12) 0.0646(9) 0.0930(12) -0.0116(9) -0.0448(10) -0.0028(9)
N008 0.0520(8) 0.0599(9) 0.0610(9) 0.0064(7) -0.0120(7) -0.0016(7)
N009 0.0624(9) 0.0628(10) 0.0556(9) -0.0025(7) -0.0124(7) -0.0132(7)
N00A 0.0692(11) 0.0631(10) 0.0621(10) -0.0022(8) 0.0012(8) -0.0034(8)
N00B 0.0691(11) 0.0685(11) 0.0681(11) -0.0054(9) -0.0177(9) -0.0010(9)
N00C 0.0687(11) 0.0656(10) 0.0669(11) -0.0026(8) -0.0069(9) -0.0010(8)
N00D 0.0858(14) 0.0744(12) 0.0657(11) 0.0094(9) -0.0066(10) -0.0199(10)
N00E 0.0606(10) 0.0737(12) 0.0895(14) -0.0150(11) -0.0038(10) -0.0066(9)
C00F 0.0595(10) 0.0617(11) 0.0531(10) -0.0064(8) -0.0130(8) -0.0055(8)
C00G 0.0530(10) 0.0663(11) 0.0542(10) 0.0063(9) -0.0087(8) -0.0054(8)
C00H 0.0634(11) 0.0566(11) 0.0628(11) -0.0075(9) -0.0140(9) -0.0120(9)
C00I 0.0593(10) 0.0587(11) 0.0582(11) -0.0121(9) 0.0015(9) -0.0070(8)
C00J 0.0627(11) 0.0629(11) 0.0613(11) 0.0060(9) -0.0136(9) -0.0041(9)
C00K 0.0641(11) 0.0546(11) 0.0686(12) -0.0085(9) -0.0060(10) -0.0046(9)
C00L 0.0561(10) 0.0745(13) 0.0552(11) 0.0018(9) -0.0109(9) -0.0004(9)
C00M 0.0758(14) 0.0563(11) 0.0622(12) -0.0006(9) 0.0055(10) -0.0172(10)
C00N 0.0649(11) 0.0563(10) 0.0518(10) -0.0062(8) -0.0125(8) -0.0108(8)
C00O 0.0653(12) 0.0759(14) 0.0536(11) -0.0084(10) -0.0035(9) 0.0016(10)
C00P 0.0592(11) 0.0685(12) 0.0565(11) -0.0135(9) 0.0007(9) -0.0088(9)
C00Q 0.0635(11) 0.0738(13) 0.0539(10) -0.0009(9) -0.0060(9) -0.0170(10)
C00R 0.0704(12) 0.0587(11) 0.0575(11) 0.0061(9) -0.0096(9) -0.0190(9)
C00S 0.0635(12) 0.0801(14) 0.0574(11) -0.0106(10) -0.0158(10) 0.0090(11)
C00T 0.0693(12) 0.0524(10) 0.0664(12) 0.0037(9) -0.0006(10) -0.0075(9)
C00U 0.0671(12) 0.0554(10) 0.0653(12) -0.0109(9) -0.0146(10) -0.0094(9)
C00V 0.0792(14) 0.0551(11) 0.0672(12) -0.0074(9) -0.0166(11) -0.0061(10)
C00W 0.0649(12) 0.0613(12) 0.0717(13) -0.0144(10) -0.0144(10) -0.0010(9)
C00X 0.0624(11) 0.0633(12) 0.0618(11) -0.0147(9) -0.0118(9) 0.0010(9)
C00Y 0.0739(13) 0.0536(11) 0.0643(12) 0.0025(9) 0.0014(10) -0.0104(9)
C00Z 0.0906(16) 0.0504(10) 0.0663(12) -0.0027(9) -0.0046(11) -0.0157(10)
C010 0.0629(12) 0.0718(13) 0.0731(13) -0.0068(10) -0.0158(10) -0.0182(10)
C011 0.0689(12) 0.0630(12) 0.0628(12) -0.0080(9) 0.0074(10) -0.0057(10)
C012 0.0679(13) 0.0755(14) 0.0711(14) -0.0136(11) 0.0029(11) -0.0171(11)
C013 0.0646(12) 0.0705(13) 0.0825(15) -0.0186(11) -0.0119(11) -0.0161(10)
C014 0.0730(13) 0.0736(14) 0.0589(12) 0.0085(10) -0.0003(10) -0.0003(11)
C015 0.0729(13) 0.0555(11) 0.0661(12) 0.0007(9) -0.0033(10) -0.0128(9)
C016 0.0727(13) 0.0598(11) 0.0808(14) -0.0197(10) -0.0261(11) -0.0064(10)
C017 0.0805(15) 0.0619(12) 0.0740(14) -0.0084(10) -0.0003(12) -0.0024(11)
C018 0.0778(14) 0.0674(13) 0.0696(13) -0.0053(10) -0.0109(11) -0.0070(11)
C019 0.0849(15) 0.0611(12) 0.0761(15) 0.0031(11) -0.0009(12) 0.0089(11)
C01A 0.0652(12) 0.0640(13) 0.0963(18) 0.0054(12) -0.0192(12) 0.0049(10)
C01B 0.0799(15) 0.0722(14) 0.0852(16) -0.0189(12) -0.0046(12) -0.0314(12)
C01C 0.0961(17) 0.0539(11) 0.0755(14) -0.0079(10) -0.0095(13) -0.0204(11)
C01D 0.0753(14) 0.0815(15) 0.0573(12) 0.0092(10) -0.0185(10) 0.0019(11)
C01E 0.0806(15) 0.0785(15) 0.0790(15) -0.0117(12) -0.0336(13) -0.0029(12)
C01F 0.0824(15) 0.0713(14) 0.0747(15) 0.0075(11) -0.0057(12) -0.0184(12)
C01G 0.0780(15) 0.0920(17) 0.0710(14) -0.0221(13) -0.0090(12) -0.0182(13)
C01H 0.0728(14) 0.0948(18) 0.0588(12) -0.0010(12) 0.0040(11) -0.0075(13)
C01I 0.0798(14) 0.0706(13) 0.0677(13) -0.0073(10) -0.0131(11) -0.0194(11)
C01J 0.0591(12) 0.0765(15) 0.111(2) -0.0233(14) -0.0055(13) 0.0039(11)
C01K 0.0827(15) 0.0696(13) 0.0729(14) 0.0003(11) -0.0126(12) -0.0106(12)
C01L 0.0819(16) 0.0651(13) 0.0898(18) -0.0072(12) 0.0123(13) -0.0207(12)
C01M 0.0703(13) 0.0610(12) 0.0711(13) -0.0151(10) -0.0119(10) 0.0085(10)
C01N 0.0613(12) 0.0773(15) 0.0967(18) -0.0288(13) -0.0152(12) -0.0045(11)
C01O 0.0572(11) 0.0930(17) 0.0767(14) 0.0055(12) -0.0192(11) -0.0125(11)
C01P 0.0889(16) 0.0757(15) 0.0678(14) -0.0139(11) -0.0019(12) -0.0090(12)
C01Q 0.0866(17) 0.099(2) 0.0790(17) 0.0142(15) 0.0081(14) -0.0251(15)
C01R 0.0776(15) 0.0740(15) 0.0926(18) -0.0035(13) -0.0115(13) 0.0047(12)
C01S 0.0884(17) 0.0664(14) 0.108(2) -0.0216(13) -0.0387(15) -0.0029(12)
C01T 0.0941(17) 0.0564(12) 0.0888(17) -0.0109(11) -0.0240(14) 0.0041(11)
C01U 0.0808(15) 0.0841(16) 0.0770(15) 0.0045(12) -0.0133(12) -0.0295(13)
C01V 0.0892(18) 0.0892(18) 0.0936(19) -0.0235(15) -0.0040(15) -0.0357(15)
C01W 0.108(2) 0.100(2) 0.0664(14) 0.0060(13) -0.0198(14) -0.0350(17)
C01X 0.0959(19) 0.0828(16) 0.101(2) -0.0190(15) -0.0517(17) -0.0068(14)
C01Y 0.125(2) 0.0722(15) 0.0675(14) 0.0050(12) -0.0068(15) -0.0045(15)
C01Z 0.0882(17) 0.0750(15) 0.0941(18) -0.0166(13) -0.0365(15) 0.0181(13)
C020 0.0901(18) 0.103(2) 0.0765(16) -0.0188(15) 0.0107(14) -0.0153(15)
C021 0.138(3) 0.108(2) 0.0607(14) -0.0079(14) -0.0226(16) 0.003(2)
C022 0.0822(18) 0.105(2) 0.111(2) -0.0327(18) 0.0017(16) 0.0035(16)
C023 0.0614(14) 0.0892(19) 0.150(3) -0.0263(19) -0.0134(16) -0.0130(13)
C024 0.146(3) 0.0657(15) 0.103(2) -0.0092(15) -0.035(2) 0.0178(17)
C025 0.099(2) 0.0914(19) 0.120(2) -0.0287(17) -0.0570(19) 0.0074(16)
C026 0.0901(19) 0.122(3) 0.103(2) -0.042(2) -0.0008(17) -0.0075(18)
C027 0.0726(16) 0.0869(19) 0.149(3) -0.0236(19) -0.0006(18) -0.0170(14)
C028 0.136(3) 0.107(2) 0.0807(18) 0.0099(16) -0.049(2) -0.030(2)
C029 0.124(3) 0.090(2) 0.111(2) -0.0288(18) -0.002(2) -0.0254(19)
C02A 0.189(4) 0.0684(16) 0.095(2) -0.0261(15) -0.038(2) 0.007(2)
C02B 0.117(2) 0.0735(17) 0.136(3) -0.0337(18) 0.003(2) -0.0142(16)
C02C 0.117(3) 0.148(3) 0.0765(18) -0.033(2) -0.0149(17) -0.007(2)
C02D 0.089(2) 0.135(3) 0.180(4) -0.006(3) -0.062(3) 0.011(2)
C02E 0.0699(17) 0.132(3) 0.154(3) -0.031(3) -0.0231(19) 0.0094(18)
C02F 0.217(5) 0.110(3) 0.0583(16) -0.0130(16) 0.000(2) 0.007(3)
C02G 0.187(4) 0.106(3) 0.097(2) 0.032(2) -0.013(3) -0.028(3)
C02H 0.127(3) 0.122(3) 0.121(3) 0.015(2) -0.054(2) -0.005(2)
C02I 0.0817(19) 0.102(2) 0.192(4) -0.047(3) 0.009(2) -0.0064(17)
C02J 0.108(3) 0.090(2) 0.198(5) 0.017(3) -0.032(3) -0.0237(19)
C02K 0.0649(17) 0.121(3) 0.254(6) -0.042(3) -0.021(3) -0.0259(18)

loop_
_atom_type_symbol
_atom_type_description
_atom_type_scat_dispersion_real
_atom_type_scat_dispersion_imag
_atom_type_scat_source
C C 0.0181 0.0091 'International Tables Vol C Tables 4.2.6.8 and 6.1.1.4'
H H 0.0000 0.0000 'International Tables Vol C Tables 4.2.6.8 and 6.1.1.4'
N N 0.0311 0.0180 'International Tables Vol C Tables 4.2.6.8 and 6.1.1.4'
O O 0.0492 0.0322 'International Tables Vol C Tables 4.2.6.8 and 6.1.1.4'

loop_
_geom_angle_atom_site_label_1
_geom_angle_atom_site_label_2
_geom_angle_atom_site_label_3
_geom_angle
C00G O001 H001 109.5
C00H O002 H002 109.5
C00U O003 H003 109.5
C00I O004 H004 109.5
C00Z N005 C00R 111.93(17)
C010 N005 C00R 111.44(17)
C010 N005 C00Z 110.83(18)
C00T O006 H006 109.5
C00X O007 H007 109.5
C01D N008 C01A 112.01(19)
C01D N008 C01O 110.2(2)
C01O N008 C01A 110.93(19)
C00F N009 C00Q 119.57(19)
C00O N00A C019 119.3(2)
C00S N00B C01E 120.2(2)
C00K N00C C014 119.7(2)
C00M N00D C01U 120.6(2)
C012 N00E C01J 120.9(2)
N009 C00F H00F 118.8
N009 C00F C00N 122.4(2)
C00N C00F H00F 118.8
O001 C00G C00J 119.2(2)
O001 C00G C00L 119.1(2)
C00L C00G C00J 121.70(19)
O002 C00H C00N 119.56(18)
O002 C00H C013 119.3(2)
C00N C00H C013 121.1(2)
O004 C00I C00P 119.27(19)
O004 C00I C011 119.6(2)
C00P C00I C011 121.1(2)
C00G C00J C018 121.84(19)
C01F C00J C00G 116.2(2)
C01F C00J C018 121.8(2)
N00C C00K H00K 118.4
N00C C00K C00W 123.1(2)
C00W C00K H00K 118.4
C00G C00L C00S 121.8(2)
C01H C00L C00G 119.2(2)
C01H C00L C00S 119.0(2)
N00D C00M H00M 118.9
N00D C00M C00Y 122.3(2)
C00Y C00M H00M 118.9
C00H C00N C00F 121.22(18)
C00V C00N C00F 118.7(2)
C00V C00N C00H 120.1(2)
N00A C00O H00O 118.6
N00A C00O C00P 122.8(2)
C00P C00O H00O 118.6
C00I C00P C00O 121.8(2)
C01G C00P C00I 119.8(2)
C01G C00P C00O 118.5(2)
N009 C00Q H00A 109.5
N009 C00Q H00B 109.5
N009 C00Q C00R 110.90(18)
H00A C00Q H00B 108.0
C00R C00Q H00A 109.5
C00R C00Q H00B 109.5
N005 C00R C00Q 112.03(17)
N005 C00R H00C 109.2
N005 C00R H00D 109.2
C00Q C00R H00C 109.2
C00Q C00R H00D 109.2
H00C C00R H00D 107.9
N00B C00S C00L 122.9(2)
N00B C00S H00S 118.6
C00L C00S H00S 118.6
O006 C00T C00Y 119.4(2)
O006 C00T C015 119.5(2)
C015 C00T C00Y 121.1(2)
O003 C00U C016 119.6(2)
O003 C00U C01I 119.2(2)
C016 C00U C01I 121.3(2)
C00N C00V H00V 120.3
C01C C00V C00N 119.4(2)
C01C C00V H00V 120.3
C00X C00W C00K 121.9(2)
C01S C00W C00K 118.7(2)
C01S C00W C00X 119.4(2)
O007 C00X C00W 119.7(2)
O007 C00X C01M 119.2(2)
C00W C00X C01M 121.0(2)
C00T C00Y C00M 121.0(2)
C017 C00Y C00M 119.0(2)
C017 C00Y C00T 120.0(2)
N005 C00Z H00E 109.0
N005 C00Z H00G 109.0
N005 C00Z C019 112.84(19)
H00E C00Z H00G 107.8
C019 C00Z H00E 109.0
C019 C00Z H00G 109.0
N005 C010 H01A 109.0
N005 C010 H01B 109.0
N005 C010 C01E 112.84(19)
H01A C010 H01B 107.8
C01E C010 H01A 109.0
C01E C010 H01B 109.0
C00I C011 C01Y 121.4(2)
C01L C011 C00I 116.0(2)
C01L C011 C01Y 122.6(2)
N00E C012 H012 118.9
N00E C012 C01I 122.3(2)
C01I C012 H012 118.9
C00H C013 C023 121.4(2)
C01B C013 C00H 115.9(2)
C01B C013 C023 122.7(2)
N00C C014 H01M 109.2
N00C C014 H01N 109.2
N00C C014 C01D 112.23(19)
H01M C014 H01N 107.9
C01D C014 H01M 109.2
C01D C014 H01N 109.2
C00T C015 C01P 121.8(2)
C01K C015 C00T 116.5(2)
C01K C015 C01P 121.7(2)
C00U C016 C01N 121.9(2)
C01X C016 C00U 116.0(2)
C01X C016 C01N 122.1(2)
C00Y C017 H017 120.2
C01R C017 C00Y 119.6(2)
C01R C017 H017 120.2
C00J C018 C022 110.5(2)
C021 C018 C00J 108.7(2)
C021 C018 C022 110.1(3)
C029 C018 C00J 112.8(2)
C029 C018 C021 108.2(3)
C029 C018 C022 106.6(3)
N00A C019 C00Z 110.5(2)
N00A C019 H01C 109.5
N00A C019 H01D 109.5
C00Z C019 H01C 109.5
C00Z C019 H01D 109.5
H01C C019 H01D 108.1
N008 C01A H01O 108.8
N008 C01A H01P 108.8
N008 C01A C01J 113.9(2)
H01O C01A H01P 107.7
C01J C01A H01O 108.8
C01J C01A H01P 108.8
C013 C01B H01E 118.0
C01C C01B C013 123.9(2)
C01C C01B H01E 118.0
C00V C01C C01B 119.6(2)
C00V C01C H01F 120.2
C01B C01C H01F 120.2
N008 C01D C014 113.3(2)
N008 C01D H01R 108.9
N008 C01D H01S 108.9
C014 C01D H01R 108.9
C014 C01D H01S 108.9
H01R C01D H01S 107.7
N00B C01E C010 110.8(2)
N00B C01E H01G 109.5
N00B C01E H01H 109.5
C010 C01E H01G 109.5
C010 C01E H01H 109.5
H01G C01E H01H 108.1
C00J C01F H01I 118.8
C01Q C01F C00J 122.5(3)
C01Q C01F H01I 118.8
C00P C01G H01J 119.9
C01V C01G C00P 120.3(3)
C01V C01G H01J 119.9
C00L C01H H01K 120.0
C01Q C01H C00L 119.9(2)
C01Q C01H H01K 120.0
C00U C01I C012 121.0(2)
C01W C01I C00U 120.1(3)
C01W C01I C012 118.9(2)
N00E C01J C01A 111.3(2)
N00E C01J H01T 109.4
N00E C01J H01U 109.4
C01A C01J H01T 109.4
C01A C01J H01U 109.4
H01T C01J H01U 108.0
C015 C01K H01W 118.5
C015 C01K C01R 123.0(3)
C01R C01K H01W 118.5
C011 C01L H01L 118.3
C01V C01L C011 123.4(2)
C01V C01L H01L 118.3
C00X C01M C01T 121.9(2)
C01Z C01M C00X 116.6(2)
C01Z C01M C01T 121.5(2)
C026 C01N C016 109.3(2)
C027 C01N C016 110.1(2)
C027 C01N C026 109.8(3)
C02E C01N C016 112.3(3)
C02E C01N C026 108.6(3)
C02E C01N C027 106.6(3)
N008 C01O H01X 109.0
N008 C01O H01Y 109.0
N008 C01O C01U 113.0(2)
H01X C01O H01Y 107.8
C01U C01O H01X 109.0
C01U C01O H01Y 109.0
C015 C01P C020 110.1(2)
C02B C01P C015 109.7(2)
C02B C01P C020 108.9(3)
C02C C01P C015 112.0(2)
C02C C01P C020 107.4(2)
C02C C01P C02B 108.6(3)
C01F C01Q H01Q 119.7
C01H C01Q C01F 120.5(2)
C01H C01Q H01Q 119.7
C017 C01R C01K 119.8(3)
C017 C01R H01Z 120.1
C01K C01R H01Z 120.1
C00W C01S H01 119.8
C025 C01S C00W 120.4(2)
C025 C01S H01 119.8
C01M C01T C024 111.7(2)
C01M C01T C02A 108.1(2)
C024 C01T C02A 106.3(2)
C02J C01T C01M 110.9(2)
C02J C01T C024 107.4(3)
C02J C01T C02A 112.4(3)
N00D C01U C01O 110.9(2)
N00D C01U H0AA 109.5
N00D C01U H 109.5
C01O C01U H0AA 109.5
C01O C01U H 109.5
H0AA C01U H 108.0
C01G C01V C01L 119.5(2)
C01G C01V H01V 120.3
C01L C01V H01V 120.3
C01I C01W H1AA 120.2
C028 C01W C01I 119.5(3)
C028 C01W H1AA 120.2
C016 C01X H2AA 118.3
C028 C01X C016 123.5(3)
C028 C01X H2AA 118.3
C011 C01Y C02F 109.3(3)
C011 C01Y C02G 111.1(3)
C02F C01Y C02G 106.5(3)
C02H C01Y C011 109.9(3)
C02H C01Y C02F 111.8(3)
C02H C01Y C02G 108.3(3)
C01M C01Z H3AA 118.4
C01M C01Z C025 123.2(2)
C025 C01Z H3AA 118.4
C01P C020 H02Z 109.5
C01P C020 HA 109.5
C01P C020 HB 109.5
H02Z C020 HA 109.5
H02Z C020 HB 109.5
HA C020 HB 109.5
C018 C021 H02A 109.5
C018 C021 H02B 109.5
C018 C021 H02C 109.5
H02A C021 H02B 109.5
H02A C021 H02C 109.5
H02B C021 H02C 109.5
C018 C022 H02D 109.5
C018 C022 H02E 109.5
C018 C022 H02F 109.5
H02D C022 H02E 109.5
H02D C022 H02F 109.5
H02E C022 H02F 109.5
C013 C023 C02D 110.9(3)
C013 C023 C02I 108.0(3)
C013 C023 C02K 111.3(3)
C02D C023 C02I 111.3(3)
C02K C023 C02D 107.5(3)
C02K C023 C02I 107.7(3)
C01T C024 H02 109.5
C01T C024 HC 109.5
C01T C024 HD 109.5
H02 C024 HC 109.5
H02 C024 HD 109.5
HC C024 HD 109.5
C01S C025 C01Z 119.4(3)
C01S C025 H025 120.3
C01Z C025 H025 120.3
C01N C026 H4AA 109.5
C01N C026 HE 109.5
C01N C026 HF 109.5
H4AA C026 HE 109.5
H4AA C026 HF 109.5
HE C026 HF 109.5
C01N C027 H5AA 109.5
C01N C027 HG 109.5
C01N C027 HH 109.5
H5AA C027 HG 109.5
H5AA C027 HH 109.5
HG C027 HH 109.5
C01W C028 C01X 119.6(3)
C01W C028 H028 120.2
C01X C028 H028 120.2
C018 C029 H02G 109.5
C018 C029 H02H 109.5
C018 C029 H02I 109.5
H02G C029 H02H 109.5
H02G C029 H02I 109.5
H02H C029 H02I 109.5
C01T C02A H6AA 109.5
C01T C02A HI 109.5
C01T C02A HJ 109.5
H6AA C02A HI 109.5
H6AA C02A HJ 109.5
HI C02A HJ 109.5
C01P C02B H7AA 109.5
C01P C02B HK 109.5
C01P C02B HL 109.5
H7AA C02B HK 109.5
H7AA C02B HL 109.5
HK C02B HL 109.5
C01P C02C H8AA 109.5
C01P C02C HM 109.5
C01P C02C HN 109.5
H8AA C02C HM 109.5
H8AA C02C HN 109.5
HM C02C HN 109.5
C023 C02D H02J 109.5
C023 C02D H02K 109.5
C023 C02D H02L 109.5
H02J C02D H02K 109.5
H02J C02D H02L 109.5
H02K C02D H02L 109.5
C01N C02E H9AA 109.5
C01N C02E HO 109.5
C01N C02E HP 109.5
H9AA C02E HO 109.5
H9AA C02E HP 109.5
HO C02E HP 109.5
C01Y C02F H02M 109.5
C01Y C02F H02N 109.5
C01Y C02F H02O 109.5
H02M C02F H02N 109.5
H02M C02F H02O 109.5
H02N C02F H02O 109.5
C01Y C02G H02P 109.5
C01Y C02G H02Q 109.5
C01Y C02G H02R 109.5
H02P C02G H02Q 109.5
H02P C02G H02R 109.5
H02Q C02G H02R 109.5
C01Y C02H H02S 109.5
C01Y C02H H02T 109.5
C01Y C02H H02U 109.5
H02S C02H H02T 109.5
H02S C02H H02U 109.5
H02T C02H H02U 109.5
C023 C02I H02V 109.5
C023 C02I H02W 109.5
C023 C02I H02X 109.5
H02V C02I H02W 109.5
H02V C02I H02X 109.5
H02W C02I H02X 109.5
C01T C02J H0BA 109.5
C01T C02J HQ 109.5
C01T C02J HR 109.5
H0BA C02J HQ 109.5
H0BA C02J HR 109.5
HQ C02J HR 109.5
C023 C02K H02Y 109.5
C023 C02K HS 109.5
C023 C02K HT 109.5
H02Y C02K HS 109.5
H02Y C02K HT 109.5
HS C02K HT 109.5

loop_
_geom_bond_atom_site_label_1
_geom_bond_atom_site_label_2
_geom_bond_distance
O001 H001 0.8200
O001 C00G 1.353(2)
O002 H002 0.8200
O002 C00H 1.350(3)
O003 H003 0.8200
O003 C00U 1.349(3)
O004 H004 0.8200
O004 C00I 1.352(3)
N005 C00R 1.463(3)
N005 C00Z 1.457(3)
N005 C010 1.453(3)
O006 H006 0.8200
O006 C00T 1.349(3)
O007 H007 0.8200
O007 C00X 1.347(3)
N008 C01A 1.457(3)
N008 C01D 1.449(3)
N008 C01O 1.454(3)
N009 C00F 1.270(3)
N009 C00Q 1.456(3)
N00A C00O 1.268(3)
N00A C019 1.454(3)
N00B C00S 1.270(3)
N00B C01E 1.457(3)
N00C C00K 1.262(3)
N00C C014 1.450(3)
N00D C00M 1.276(3)
N00D C01U 1.439(3)
N00E C012 1.265(3)
N00E C01J 1.457(3)
C00F H00F 0.9300
C00F C00N 1.457(3)
C00G C00J 1.405(3)
C00G C00L 1.402(3)
C00H C00N 1.401(3)
C00H C013 1.412(3)
C00I C00P 1.400(3)
C00I C011 1.406(3)
C00J C018 1.535(3)
C00J C01F 1.386(3)
C00K H00K 0.9300
C00K C00W 1.458(3)
C00L C00S 1.456(3)
C00L C01H 1.390(3)
C00M H00M 0.9300
C00M C00Y 1.454(3)
C00N C00V 1.396(3)
C00O H00O 0.9300
C00O C00P 1.461(3)
C00P C01G 1.388(3)
C00Q H00A 0.9700
C00Q H00B 0.9700
C00Q C00R 1.510(3)
C00R H00C 0.9700
C00R H00D 0.9700
C00S H00S 0.9300
C00T C00Y 1.411(3)
C00T C015 1.403(3)
C00U C016 1.404(3)
C00U C01I 1.408(3)
C00V H00V 0.9300
C00V C01C 1.374(3)
C00W C00X 1.400(3)
C00W C01S 1.389(3)
C00X C01M 1.413(3)
C00Y C017 1.390(4)
C00Z H00E 0.9700
C00Z H00G 0.9700
C00Z C019 1.512(4)
C010 H01A 0.9700
C010 H01B 0.9700
C010 C01E 1.512(3)
C011 C01L 1.387(4)
C011 C01Y 1.531(4)
C012 H012 0.9300
C012 C01I 1.465(4)
C013 C01B 1.385(4)
C013 C023 1.535(4)
C014 H01M 0.9700
C014 H01N 0.9700
C014 C01D 1.504(3)
C015 C01K 1.385(4)
C015 C01P 1.531(3)
C016 C01N 1.547(4)
C016 C01X 1.390(4)
C017 H017 0.9300
C017 C01R 1.368(4)
C018 C021 1.531(4)
C018 C022 1.536(4)
C018 C029 1.522(4)
C019 H01C 0.9700
C019 H01D 0.9700
C01A H01O 0.9700
C01A H01P 0.9700
C01A C01J 1.489(4)
C01B H01E 0.9300
C01B C01C 1.379(4)
C01C H01F 0.9300
C01D H01R 0.9700
C01D H01S 0.9700
C01E H01G 0.9700
C01E H01H 0.9700
C01F H01I 0.9300
C01F C01Q 1.383(4)
C01G H01J 0.9300
C01G C01V 1.356(4)
C01H H01K 0.9300
C01H C01Q 1.360(4)
C01I C01W 1.390(4)
C01J H01T 0.9700
C01J H01U 0.9700
C01K H01W 0.9300
C01K C01R 1.395(4)
C01L H01L 0.9300
C01L C01V 1.385(4)
C01M C01T 1.527(3)
C01M C01Z 1.377(4)
C01N C026 1.535(4)
C01N C027 1.525(4)
C01N C02E 1.522(4)
C01O H01X 0.9700
C01O H01Y 0.9700
C01O C01U 1.502(4)
C01P C020 1.545(4)
C01P C02B 1.529(4)
C01P C02C 1.527(4)
C01Q H01Q 0.9300
C01R H01Z 0.9300
C01S H01 0.9300
C01S C025 1.370(4)
C01T C024 1.532(4)
C01T C02A 1.546(4)
C01T C02J 1.513(5)
C01U H0AA 0.9700
C01U H 0.9700
C01V H01V 0.9300
C01W H1AA 0.9300
C01W C028 1.373(5)
C01X H2AA 0.9300
C01X C028 1.388(5)
C01Y C02F 1.536(5)
C01Y C02G 1.545(4)
C01Y C02H 1.526(5)
C01Z H3AA 0.9300
C01Z C025 1.382(4)
C020 H02Z 0.9600
C020 HA 0.9600
C020 HB 0.9600
C021 H02A 0.9600
C021 H02B 0.9600
C021 H02C 0.9600
C022 H02D 0.9600
C022 H02E 0.9600
C022 H02F 0.9600
C023 C02D 1.542(6)
C023 C02I 1.552(5)
C023 C02K 1.537(4)
C024 H02 0.9600
C024 HC 0.9600
C024 HD 0.9600
C025 H025 0.9300
C026 H4AA 0.9600
C026 HE 0.9600
C026 HF 0.9600
C027 H5AA 0.9600
C027 HG 0.9600
C027 HH 0.9600
C028 H028 0.9300
C029 H02G 0.9600
C029 H02H 0.9600
C029 H02I 0.9600
C02A H6AA 0.9600
C02A HI 0.9600
C02A HJ 0.9600
C02B H7AA 0.9600
C02B HK 0.9600
C02B HL 0.9600
C02C H8AA 0.9600
C02C HM 0.9600
C02C HN 0.9600
C02D H02J 0.9600
C02D H02K 0.9600
C02D H02L 0.9600
C02E H9AA 0.9600
C02E HO 0.9600
C02E HP 0.9600
C02F H02M 0.9600
C02F H02N 0.9600
C02F H02O 0.9600
C02G H02P 0.9600
C02G H02Q 0.9600
C02G H02R 0.9600
C02H H02S 0.9600
C02H H02T 0.9600
C02H H02U 0.9600
C02I H02V 0.9600
C02I H02W 0.9600
C02I H02X 0.9600
C02J H0BA 0.9600
C02J HQ 0.9600
C02J HR 0.9600
C02K H02Y 0.9600
C02K HS 0.9600
C02K HT 0.9600
